data_7017018
loop_
_publ_author_name
'Tong, Lok H.'
'Pengo, Paolo'
'Clegg, William'
'Lowe, John P.'
'Raithby, Paul R.'
'Sanders, Jeremy K. M.'
'Pascu, Sofia I.'

_publ_section_title
;
 Complexes of aryl-substituted porphyrins and naphthalenediimide (NDI):
 investigations by synchrotron X-ray diffraction and NMR spectroscopy.
;
_journal_issue 41
_journal_name_full 'Dalton transactions (Cambridge, England : 2003)'
_journal_page_first 10833
_journal_page_last 10842
_journal_paper_doi 10.1039/c1dt10880h
_journal_volume 40
_journal_year 2011
_chemical_formula_moiety 'C76 H108 N4 Zn1'
_chemical_formula_sum 'C76 H108 N4 Zn'
_chemical_formula_weight 1143.10
_space_group_IT_number 2
_symmetry_cell_setting triclinic
_symmetry_space_group_name_Hall '-P 1'
_symmetry_space_group_name_H-M 'P -1'
_atom_sites_solution_hydrogens geom
_atom_sites_solution_primary direct
_audit_creation_date 10-02-19
_audit_creation_method CRYSTALS_ver_12.82
_cell_angle_alpha 105.980(2)
_cell_angle_beta 94.520(2)
_cell_angle_gamma 115.1360(10)
_cell_formula_units_Z 2
_cell_length_a 13.9065(11)
_cell_length_b 16.3006(13)
_cell_length_c 17.908(2)
_cell_measurement_reflns_used 30113
_cell_measurement_temperature 200
_cell_measurement_theta_max 27
_cell_measurement_theta_min 1
_cell_volume 3442.5(5)
_computing_cell_refinement 'Bruker SAINT'
_computing_data_collection 'Bruker APEX2'
_computing_data_reduction 'Bruker SAINT'
_computing_molecular_graphics 'CAMERON (Watkin et al., 1996)'
_computing_publication_material 'CRYSTALS (Betteridge et al., 2003)'
_computing_structure_refinement 'CRYSTALS (Betteridge et al., 2003)'
_computing_structure_solution Sir2000
_diffrn_ambient_temperature 200
_diffrn_measured_fraction_theta_full 0.988
_diffrn_measured_fraction_theta_max 0.987
_diffrn_measurement_device_type 'Bruker SMART APEX2 CCD'
_diffrn_measurement_method 'fine-slice \w scans'
_diffrn_radiation_monochromator 'silicon 111'
_diffrn_radiation_source 'Daresbury SRS station 9.8'
_diffrn_radiation_type synchrotron
_diffrn_radiation_wavelength 0.71069
_diffrn_reflns_av_R_equivalents 0.022
_diffrn_reflns_limit_h_max 17
_diffrn_reflns_limit_h_min -17
_diffrn_reflns_limit_k_max 20
_diffrn_reflns_limit_k_min -20
_diffrn_reflns_limit_l_max 22
_diffrn_reflns_limit_l_min -22
_diffrn_reflns_number 30113
_diffrn_reflns_theta_full 25.057
_diffrn_reflns_theta_max 26.376
_diffrn_reflns_theta_min 1.468
_diffrn_standards_decay_% 5
_diffrn_standards_number 0
_exptl_absorpt_coefficient_mu 0.400
_exptl_absorpt_correction_T_max 1.00
_exptl_absorpt_correction_T_min 1.00
_exptl_absorpt_correction_type multi-scan
_exptl_absorpt_process_details
;
Correction applied by SADABS - note that the transmission factors are
not real since they include corrections for beam decay and possibly
crystal decay (the two cannot be distinguished).
The numbers listed in the CIF are those calculated by CRYSTALS.
;
_exptl_crystal_colour red
_exptl_crystal_density_diffrn 1.103
_exptl_crystal_description needle
_exptl_crystal_F_000 1244
_exptl_crystal_size_max 0.20
_exptl_crystal_size_mid 0.05
_exptl_crystal_size_min 0.05
_refine_diff_density_max 1.12
_refine_diff_density_min -1.06
_refine_ls_extinction_method None
_refine_ls_goodness_of_fit_ref 1.1307
_refine_ls_hydrogen_treatment noref
_refine_ls_matrix_type full
_refine_ls_number_parameters 760
_refine_ls_number_reflns 8468
_refine_ls_number_restraints 242
_refine_ls_R_factor_all 0.1351
_refine_ls_R_factor_gt 0.1012
_refine_ls_shift/su_max 0.046459
_refine_ls_structure_factor_coef F
_refine_ls_weighting_details
;
Method, part 1, Chebychev polynomial, (Watkin, 1994, Prince, 1982)
[weight] = 1.0/[A~0~*T~0~(x)+A~1~*T~1~(x) ... +A~n-1~]*T~n-1~(x)]
where A~i~ are the Chebychev coefficients listed below and x= Fcalc/Fmax
Method = Robust Weighting (Prince, 1982)
W = [weight] * [1-(deltaF/6*sigmaF)^2^]^2^
A~i~ are:
1.43 1.22 0.925
;
_refine_ls_weighting_scheme calc
_refine_ls_wR_factor_all 0.1310
_refine_ls_wR_factor_gt 0.1117
_refine_ls_wR_factor_ref 0.1117
_reflns_limit_h_max 17
_reflns_limit_h_min -17
_reflns_limit_k_max 19
_reflns_limit_k_min -20
_reflns_limit_l_max 22
_reflns_limit_l_min 0
_reflns_number_gt 8468
_reflns_number_total 13920
_reflns_threshold_expression I>3.00u(I)
_oxford_diffrn_Wilson_B_factor 0.00
_oxford_diffrn_Wilson_scale 0.00
_oxford_refine_ls_scale 0.3009(11)
_oxford_structure_analysis_title 'cam221 in P -1'
_cod_data_source_file c1dt10880h.txt
_cod_data_source_block cam221
_cod_depositor_comments
;
The following automatic conversions were performed:

'_symmetry_cell_setting' value 'Triclinic' changed to 'triclinic'
according to /home/saulius/struct/CIF-dictionaries/cif_core.dic
dictionary named 'cif_core.dic' version 2.4.1 from 2010-06-29.

Automatic conversion script
Id: cif_fix_values 1715 2011-07-08 13:25:40Z adriana 
;
_cod_original_sg_symbol_H-M 'P -1 '
_cod_original_formula_sum 'C76 H108 N4 Zn1'
_cod_database_code 7017018

loop_
_symmetry_equiv_pos_as_xyz
x,y,z
-x,-y,-z

loop_
_atom_site_label
_atom_site_type_symbol
_atom_site_fract_x
_atom_site_fract_y
_atom_site_fract_z
_atom_site_U_iso_or_equiv
_atom_site_occupancy
_atom_site_adp_type
_atom_site_refinement_flags_posn
_atom_site_refinement_flags_adp
Zn1 Zn 0.0000 1.0000 0.0000 0.0298 1.0000 Uani S .
Zn2 Zn -0.5000 0.5000 0.0000 0.0369 1.0000 Uani S .
N1 N -0.0298(3) 1.0951(3) -0.0399(2) 0.0405 1.0000 Uani . .
N2 N -0.0928(3) 0.8961(3) -0.1083(2) 0.0387 1.0000 Uani . .
N3 N -0.3644(3) 0.6010(3) 0.0859(2) 0.0451 1.0000 Uani . .
N4 N -0.5134(3) 0.4057(3) 0.0595(2) 0.0466 1.0000 Uani . .
C1 C -0.0756(4) 0.7638(4) -0.0810(3) 0.0455 1.0000 Uani . .
C2 C -0.1146(4) 0.8018(4) -0.1279(3) 0.0416 1.0000 Uani . .
C3 C -0.1904(4) 0.7450(4) -0.2040(3) 0.0445 1.0000 Uani D .
C4 C -0.2155(4) 0.8064(4) -0.2299(3) 0.0454 1.0000 Uani . .
C5 C -0.1510(4) 0.9037(4) -0.1693(3) 0.0387 1.0000 Uani . .
C6 C -0.1481(4) 0.9891(4) -0.1724(3) 0.0369 1.0000 Uani . .
C7 C -0.0884(4) 1.0802(4) -0.1126(3) 0.0404 1.0000 Uani . .
C8 C -0.0792(4) 1.1729(4) -0.1140(3) 0.0462 1.0000 Uani . .
C9 C -0.0191(4) 1.2396(4) -0.0418(3) 0.0452 1.0000 Uani . .
C10 C 0.0105(4) 1.1896(4) 0.0033(3) 0.0424 1.0000 Uani . .
C11 C -0.1201(6) 1.1963(4) -0.1810(4) 0.0644 1.0000 Uani . .
C12 C -0.3011(5) 0.7724(5) -0.3046(3) 0.0592 1.0000 Uani . .
C13 C -0.2165(4) 0.9838(4) -0.2446(3) 0.0394 1.0000 Uani . .
C14 C -0.1790(4) 0.9840(4) -0.3141(3) 0.0481 1.0000 Uani . .
C15 C -0.2428(5) 0.9797(6) -0.3815(3) 0.0711 1.0000 Uani D U
C16 C -0.3424(5) 0.9757(4) -0.3755(3) 0.0510 1.0000 Uani . .
C17 C -0.3819(5) 0.9767(6) -0.3061(4) 0.0678 1.0000 Uani D U
C18 C -0.3180(4) 0.9801(4) -0.2412(3) 0.0429 1.0000 Uani . .
C19 C -0.1994(4) 0.9797(5) -0.4568(3) 0.0840 1.0000 Uani D U
C20 C -0.1891(7) 0.8870(5) -0.4913(4) 0.0910 1.0000 Uani D U
C21 C -0.2768(6) 0.9805(7) -0.5227(4) 0.0899 1.0000 Uani D U
C22 C -0.0874(5) 1.0682(6) -0.4387(4) 0.0928 1.0000 Uani D U
C23 C -0.4922(4) 0.9741(5) -0.3037(3) 0.0786 1.0000 Uani D U
C24 C -0.4885(7) 1.0616(6) -0.3232(5) 0.0856 1.0000 Uani D U
C25 C -0.5145(7) 0.9876(7) -0.2194(4) 0.0834 1.0000 Uani D U
C26 C -0.5811(6) 0.8809(6) -0.3674(5) 0.0918 1.0000 Uani D U
C27 C 0.0154(5) 1.3454(4) -0.0125(3) 0.0524 1.0000 Uani . .
C28 C 0.1323(5) 1.4076(4) -0.0135(4) 0.0566 1.0000 Uani . .
C29 C 0.1729(6) 1.5150(5) 0.0357(5) 0.0764 1.0000 Uani . .
C30 C 0.2918(7) 1.5771(5) 0.0479(5) 0.0743 1.0000 Uani . .
C31 C 0.3305(8) 1.6774(5) 0.1076(5) 0.0806 1.0000 Uani . .
C32 C 0.4532(9) 1.7379(7) 0.1170(8) 0.1234 1.0000 Uani . .
C33 C -0.2357(4) 0.6360(3) -0.2424(3) 0.0648 1.0000 Uani D U
C34 C -0.3398(4) 0.5811(3) -0.2157(4) 0.0748 1.0000 Uani D U
C35 C -0.3685(6) 0.4742(3) -0.2352(3) 0.0888 1.0000 Uani D U
C36 C -0.4001(9) 0.4208(3) -0.3257(3) 0.1039 1.0000 Uani D U
C37 C -0.4422(9) 0.3116(3) -0.3453(4) 0.1131 1.0000 Uani D U
C38 C -0.4360(10) 0.2635(5) -0.4304(5) 0.1187 1.0000 Uani D U
C101 C -0.3220(4) 0.7327(4) 0.0326(3) 0.0508 1.0000 Uani . .
C102 C -0.3049(4) 0.6944(4) 0.0888(3) 0.0494 1.0000 Uani . .
C103 C -0.2225(4) 0.7513(4) 0.1629(3) 0.0543 1.0000 Uani D .
C104 C -0.2315(5) 0.6897(5) 0.2037(3) 0.0576 1.0000 Uani . .
C105 C -0.3194(4) 0.5947(4) 0.1546(3) 0.0464 1.0000 Uani . .
C106 C -0.3514(4) 0.5073(4) 0.1693(3) 0.0477 1.0000 Uani . .
C107 C -0.4415(4) 0.4174(4) 0.1238(3) 0.0482 1.0000 Uani . .
C108 C -0.4756(5) 0.3260(5) 0.1370(3) 0.0551 1.0000 Uani . .
C109 C -0.5703(5) 0.2611(4) 0.0825(3) 0.0533 1.0000 Uani . .
C110 C -0.5924(4) 0.3111(4) 0.0341(3) 0.0481 1.0000 Uani . .
C111 C -0.4198(7) 0.2975(5) 0.1942(4) 0.0734 1.0000 Uani . .
C112 C -0.1670(6) 0.7237(5) 0.2884(4) 0.0753 1.0000 Uani . .
C113 C -0.2822(4) 0.5113(4) 0.2405(3) 0.0513 1.0000 Uani . .
C114 C -0.1824(4) 0.5140(4) 0.2341(3) 0.0451 1.0000 Uani . .
C115 C -0.1136(4) 0.5199(5) 0.2996(3) 0.0556 1.0000 Uani D U
C116 C -0.1507(5) 0.5194(5) 0.3696(3) 0.0564 1.0000 Uani . .
C117 C -0.2542(7) 0.5144(8) 0.3759(3) 0.0961 1.0000 Uani D U
C118 C -0.3169(5) 0.5105(6) 0.3108(3) 0.0657 1.0000 Uani . .
C119 C -0.2940(5) 0.5148(6) 0.4526(3) 0.1056 1.0000 Uani D U
C120 C -0.3042(8) 0.6078(6) 0.4856(5) 0.1118 1.0000 Uani D U
C121 C -0.2189(7) 0.5057(8) 0.5142(4) 0.1094 1.0000 Uani D U
C122 C -0.4082(6) 0.4284(7) 0.4334(4) 0.1104 1.0000 Uani D U
C123 C -0.0013(4) 0.5280(4) 0.2954(3) 0.0624 1.0000 Uani D U
C124 C 0.0189(10) 0.5131(10) 0.2105(4) 0.0594 0.5000 Uani D U
C125 C 0.0852(8) 0.6251(6) 0.3563(6) 0.0670 0.5000 Uani D U
C126 C -0.0047(10) 0.4411(7) 0.3158(7) 0.0623 0.5000 Uani D U
C127 C -0.6399(5) 0.1572(5) 0.0701(4) 0.0614 1.0000 Uani . .
C128 C -0.6206(4) 0.0895(4) 0.0037(4) 0.0516 1.0000 Uani . .
C129 C -0.6972(5) -0.0184(5) -0.0108(4) 0.0638 1.0000 Uani . .
C130 C -0.6874(6) -0.0858(6) -0.0846(5) 0.0736 1.0000 Uani . .
C131 C -0.7698(7) -0.1945(6) -0.1035(6) 0.0868 1.0000 Uani . .
C132 C -0.7446(7) -0.2354(7) -0.0462(6) 0.0936 1.0000 Uani . .
C133 C -0.1430(4) 0.8579(3) 0.1840(4) 0.0768 1.0000 Uani D U
C134 C -0.1902(4) 0.9224(3) 0.2278(5) 0.0806 1.0000 Uani D U
C135 C -0.1110(5) 1.0299(3) 0.2470(5) 0.0907 1.0000 Uani D U
C136 C -0.1488(5) 1.0947(3) 0.3030(6) 0.0976 1.0000 Uani D U
C137 C -0.0602(6) 1.2007(3) 0.3348(6) 0.1114 1.0000 Uani D U
C138 C -0.0958(7) 1.2643(4) 0.3945(7) 0.1173 1.0000 Uani D U
C224 C 0.0633(10) 0.6165(7) 0.2714(8) 0.0681 0.5000 Uani D U
C225 C -0.0015(11) 0.4475(8) 0.2257(6) 0.0679 0.5000 Uani D U
C226 C 0.0749(10) 0.5473(11) 0.3724(5) 0.0683 0.5000 Uani D U
H11 H -0.0960 0.6975 -0.1046 0.0563 1.0000 Uiso . .
H121 H -0.3501 0.8010 -0.2943 0.0853 1.0000 Uiso . .
H122 H -0.3441 0.7036 -0.3233 0.0854 1.0000 Uiso . .
H123 H -0.2665 0.7921 -0.3458 0.0855 1.0000 Uiso . .
H141 H -0.1103 0.9872 -0.3159 0.0581 1.0000 Uiso . .
H161 H -0.3857 0.9720 -0.4202 0.0630 1.0000 Uiso . .
H181 H -0.3440 0.9800 -0.1945 0.0584 1.0000 Uiso . .
H201 H -0.1772 0.8821 -0.5438 0.1310 1.0000 Uiso . .
H202 H -0.2561 0.8329 -0.4919 0.1311 1.0000 Uiso . .
H203 H -0.1269 0.8941 -0.4564 0.1311 1.0000 Uiso . .
H211 H -0.2457 0.9839 -0.5682 0.1309 1.0000 Uiso . .
H212 H -0.2941 1.0311 -0.5043 0.1310 1.0000 Uiso . .
H213 H -0.3448 0.9182 -0.5401 0.1311 1.0000 Uiso . .
H221 H -0.0557 1.0648 -0.4855 0.1310 1.0000 Uiso . .
H222 H -0.0965 1.1262 -0.4239 0.1310 1.0000 Uiso . .
H223 H -0.0396 1.0709 -0.3948 0.1311 1.0000 Uiso . .
H241 H -0.5628 1.0559 -0.3246 0.1470 1.0000 Uiso . .
H242 H -0.4726 1.0572 -0.3758 0.1472 1.0000 Uiso . .
H243 H -0.4366 1.1202 -0.2829 0.1472 1.0000 Uiso . .
H251 H -0.5344 1.0378 -0.2039 0.1442 1.0000 Uiso . .
H252 H -0.4492 1.0014 -0.1825 0.1444 1.0000 Uiso . .
H253 H -0.5750 0.9242 -0.2213 0.1443 1.0000 Uiso . .
H261 H -0.6518 0.8771 -0.3623 0.1492 1.0000 Uiso . .
H262 H -0.5697 0.8868 -0.4205 0.1491 1.0000 Uiso . .
H263 H -0.5766 0.8278 -0.3617 0.1490 1.0000 Uiso . .
H271 H -0.0315 1.3594 -0.0444 0.0673 1.0000 Uiso . .
H272 H 0.0098 1.3646 0.0429 0.0671 1.0000 Uiso . .
H281 H 0.1370 1.4022 -0.0683 0.0712 1.0000 Uiso . .
H282 H 0.1789 1.3838 0.0075 0.0712 1.0000 Uiso . .
H291 H 0.1345 1.5394 0.0086 0.0993 1.0000 Uiso . .
H292 H 0.1560 1.5201 0.0897 0.0995 1.0000 Uiso . .
H301 H 0.3082 1.5800 -0.0038 0.0994 1.0000 Uiso . .
H302 H 0.3328 1.5480 0.0693 0.0993 1.0000 Uiso . .
H311 H 0.2915 1.7078 0.0862 0.0990 1.0000 Uiso . .
H312 H 0.3108 1.6734 0.1576 0.0993 1.0000 Uiso . .
H321 H 0.4834 1.7946 0.1642 0.1850 1.0000 Uiso . .
H322 H 0.4692 1.7565 0.0718 0.1852 1.0000 Uiso . .
H323 H 0.4885 1.6984 0.1231 0.1851 1.0000 Uiso . .
H331 H -0.2519 0.6166 -0.3018 0.0885 1.0000 Uiso . .
H332 H -0.1803 0.6147 -0.2274 0.0881 1.0000 Uiso . .
H341 H -0.4008 0.5865 -0.2459 0.0952 1.0000 Uiso . .
H342 H -0.3317 0.6111 -0.1607 0.0952 1.0000 Uiso . .
H351 H -0.4266 0.4418 -0.2118 0.1040 1.0000 Uiso . .
H352 H -0.3023 0.4691 -0.2144 0.1046 1.0000 Uiso . .
H361 H -0.4596 0.4327 -0.3476 0.1135 1.0000 Uiso . .
H362 H -0.3379 0.4481 -0.3500 0.1133 1.0000 Uiso . .
H371 H -0.5171 0.2856 -0.3371 0.1199 1.0000 Uiso . .
H372 H -0.3973 0.3033 -0.3050 0.1204 1.0000 Uiso . .
H381 H -0.4573 0.1980 -0.4389 0.1553 1.0000 Uiso . .
H382 H -0.4851 0.2728 -0.4661 0.1553 1.0000 Uiso . .
H383 H -0.3609 0.2989 -0.4352 0.1550 1.0000 Uiso . .
H1011 H -0.2689 0.7979 0.0415 0.0616 1.0000 Uiso . .
H1111 H -0.4370 0.2293 0.1710 0.1030 1.0000 Uiso . .
H1112 H -0.4469 0.3056 0.2425 0.1030 1.0000 Uiso . .
H1113 H -0.3433 0.3364 0.2068 0.1029 1.0000 Uiso . .
H1121 H -0.1910 0.6687 0.3071 0.1024 1.0000 Uiso . .
H1122 H -0.1815 0.7725 0.3226 0.1022 1.0000 Uiso . .
H1123 H -0.0921 0.7481 0.2892 0.1025 1.0000 Uiso . .
H1141 H -0.1608 0.5121 0.1855 0.0541 1.0000 Uiso . .
H1161 H -0.1072 0.5210 0.4129 0.0614 1.0000 Uiso . .
H1181 H -0.3843 0.5078 0.3139 0.0667 1.0000 Uiso . .
H1201 H -0.3370 0.6099 0.5316 0.1562 1.0000 Uiso . .
H1202 H -0.3540 0.6099 0.4444 0.1560 1.0000 Uiso . .
H1203 H -0.2354 0.6649 0.4990 0.1559 1.0000 Uiso . .
H1211 H -0.2487 0.5029 0.5613 0.1541 1.0000 Uiso . .
H1212 H -0.1492 0.5633 0.5294 0.1542 1.0000 Uiso . .
H1213 H -0.2109 0.4493 0.4911 0.1539 1.0000 Uiso . .
H1221 H -0.4324 0.4282 0.4821 0.1540 1.0000 Uiso . .
H1222 H -0.4589 0.4353 0.3982 0.1539 1.0000 Uiso . .
H1223 H -0.4038 0.3712 0.4088 0.1540 1.0000 Uiso . .
H1271 H -0.7165 0.1445 0.0549 0.0713 1.0000 Uiso . .
H1272 H -0.6293 0.1459 0.1190 0.0713 1.0000 Uiso . .
H1281 H -0.6342 0.1010 -0.0452 0.0634 1.0000 Uiso . .
H1282 H -0.5447 0.1033 0.0160 0.0633 1.0000 Uiso . .
H1291 H -0.7738 -0.0292 -0.0193 0.0773 1.0000 Uiso . .
H1292 H -0.6792 -0.0328 0.0360 0.0774 1.0000 Uiso . .
H1301 H -0.6980 -0.0659 -0.1307 0.0915 1.0000 Uiso . .
H1302 H -0.6129 -0.0768 -0.0734 0.0913 1.0000 Uiso . .
H1311 H -0.8421 -0.2002 -0.1047 0.1040 1.0000 Uiso . .
H1312 H -0.7670 -0.2304 -0.1560 0.1042 1.0000 Uiso . .
H1331 H -0.1307 0.8735 0.1324 0.0943 1.0000 Uiso . .
H1332 H -0.0710 0.8772 0.2160 0.0947 1.0000 Uiso . .
H1341 H -0.2576 0.9086 0.1934 0.0985 1.0000 Uiso . .
H1342 H -0.2101 0.9071 0.2757 0.0979 1.0000 Uiso . .
H1351 H -0.1073 1.0463 0.1993 0.1052 1.0000 Uiso . .
H1352 H -0.0362 1.0455 0.2735 0.1059 1.0000 Uiso . .
H1361 H -0.2166 1.0875 0.2736 0.1105 1.0000 Uiso . .
H1362 H -0.1673 1.0689 0.3480 0.1103 1.0000 Uiso . .
H1371 H -0.0514 1.2175 0.2890 0.1192 1.0000 Uiso . .
H1372 H 0.0098 1.2065 0.3596 0.1187 1.0000 Uiso . .
H1381 H -0.0575 1.3283 0.3979 0.1543 1.0000 Uiso . .
H1382 H -0.1760 1.2391 0.3713 0.1542 1.0000 Uiso . .
H1383 H -0.0890 1.2537 0.4439 0.1540 1.0000 Uiso . .
H1321 H -0.7987 -0.3047 -0.0603 0.1197 1.0000 Uiso . .
H1322 H -0.7451 -0.1988 0.0093 0.1197 1.0000 Uiso . .
H1323 H -0.6693 -0.2304 -0.0449 0.1197 1.0000 Uiso . .
H111 H -0.0998 1.2658 -0.1636 0.0799 1.0000 Uiso . .
H112 H -0.2003 1.1561 -0.1998 0.0799 1.0000 Uiso . .
H113 H -0.0846 1.1811 -0.2270 0.0799 1.0000 Uiso . .
H1251 H 0.0824 0.6793 0.3396 0.0878 0.5000 Uiso . .
H1252 H 0.0669 0.6323 0.4102 0.0878 0.5000 Uiso . .
H1253 H 0.1586 0.6308 0.3589 0.0878 0.5000 Uiso . .
H1241 H -0.0413 0.4471 0.1740 0.0844 0.5000 Uiso . .
H1242 H 0.0121 0.5630 0.1913 0.0844 0.5000 Uiso . .
H1243 H 0.0898 0.5153 0.2088 0.0844 0.5000 Uiso . .
H1261 H -0.0158 0.4473 0.3712 0.0858 0.5000 Uiso . .
H1262 H 0.0653 0.4383 0.3118 0.0858 0.5000 Uiso . .
H1263 H -0.0666 0.3802 0.2773 0.0858 0.5000 Uiso . .
H2241 H 0.0185 0.6072 0.2183 0.0892 0.5000 Uiso . .
H2242 H 0.0747 0.6757 0.3114 0.0892 0.5000 Uiso . .
H2243 H 0.1338 0.6185 0.2609 0.0892 0.5000 Uiso . .
H2261 H 0.0724 0.6011 0.4175 0.0888 0.5000 Uiso . .
H2262 H 0.1505 0.5687 0.3666 0.0888 0.5000 Uiso . .
H2263 H 0.0482 0.4886 0.3881 0.0888 0.5000 Uiso . .
H2251 H -0.0417 0.3843 0.2329 0.0888 0.5000 Uiso . .
H2252 H -0.0414 0.4455 0.1744 0.0888 0.5000 Uiso . .
H2253 H 0.0737 0.4610 0.2217 0.0888 0.5000 Uiso . .

loop_
_atom_site_aniso_label
_atom_site_aniso_U_11
_atom_site_aniso_U_22
_atom_site_aniso_U_33
_atom_site_aniso_U_23
_atom_site_aniso_U_13
_atom_site_aniso_U_12
Zn1 0.0266(4) 0.0389(4) 0.0245(3) 0.0112(3) 0.0064(3) 0.0154(3)
Zn2 0.0272(4) 0.0441(5) 0.0299(4) -0.0004(3) 0.0040(3) 0.0167(3)
N1 0.038(2) 0.050(2) 0.0325(19) 0.0150(17) 0.0028(16) 0.0198(18)
N2 0.0354(19) 0.051(2) 0.0314(18) 0.0154(17) 0.0066(15) 0.0213(18)
N3 0.0337(19) 0.049(2) 0.041(2) 0.0007(18) 0.0022(17) 0.0191(18)
N4 0.036(2) 0.057(3) 0.037(2) 0.0020(18) 0.0050(17) 0.0226(19)
C1 0.045(3) 0.050(3) 0.042(2) 0.009(2) 0.008(2) 0.027(2)
C2 0.038(2) 0.050(3) 0.033(2) 0.008(2) 0.0061(19) 0.021(2)
C3 0.041(2) 0.054(3) 0.033(2) 0.007(2) 0.0066(19) 0.023(2)
C4 0.041(2) 0.056(3) 0.036(2) 0.011(2) 0.008(2) 0.022(2)
C5 0.033(2) 0.054(3) 0.027(2) 0.0106(19) 0.0062(18) 0.021(2)
C6 0.030(2) 0.054(3) 0.026(2) 0.015(2) 0.0046(18) 0.017(2)
C7 0.040(2) 0.052(3) 0.036(2) 0.022(2) 0.008(2) 0.023(2)
C8 0.047(3) 0.055(3) 0.041(2) 0.020(2) 0.008(2) 0.025(2)
C9 0.043(2) 0.054(3) 0.049(3) 0.022(2) 0.013(2) 0.028(2)
C10 0.040(2) 0.051(3) 0.041(2) 0.014(2) 0.012(2) 0.026(2)
C11 0.083(4) 0.053(3) 0.052(3) 0.025(3) -0.008(3) 0.027(3)
C12 0.057(3) 0.060(3) 0.043(3) 0.005(2) -0.011(3) 0.023(3)
C13 0.038(2) 0.055(3) 0.029(2) 0.019(2) 0.0065(19) 0.023(2)
C14 0.036(2) 0.072(4) 0.035(2) 0.023(2) 0.013(2) 0.020(2)
C15 0.057(2) 0.117(3) 0.0364(19) 0.040(2) 0.0105(18) 0.030(2)
C16 0.052(3) 0.067(4) 0.036(3) 0.026(3) 0.003(2) 0.026(3)
C17 0.071(2) 0.114(3) 0.060(2) 0.047(2) 0.020(2) 0.069(2)
C18 0.043(3) 0.061(3) 0.037(2) 0.026(2) 0.016(2) 0.028(2)
C19 0.066(2) 0.127(3) 0.0415(17) 0.0346(19) 0.0151(16) 0.025(2)
C20 0.071(2) 0.130(3) 0.048(2) 0.027(2) 0.017(2) 0.027(2)
C21 0.071(2) 0.132(4) 0.045(2) 0.035(2) 0.011(2) 0.025(3)
C22 0.072(2) 0.131(4) 0.046(2) 0.033(2) 0.016(2) 0.019(2)
C23 0.074(2) 0.124(3) 0.070(2) 0.040(2) 0.0174(18) 0.070(2)
C24 0.083(3) 0.124(3) 0.075(3) 0.041(2) 0.014(2) 0.068(3)
C25 0.075(3) 0.129(4) 0.072(2) 0.038(3) 0.020(2) 0.068(3)
C26 0.078(3) 0.132(4) 0.079(3) 0.033(3) 0.017(2) 0.063(3)
C27 0.052(3) 0.060(3) 0.055(3) 0.018(3) 0.011(2) 0.037(3)
C28 0.055(3) 0.047(3) 0.074(4) 0.019(3) 0.017(3) 0.031(3)
C29 0.076(4) 0.054(4) 0.114(6) 0.030(4) 0.027(4) 0.041(4)
C30 0.089(5) 0.061(4) 0.095(5) 0.037(4) 0.057(4) 0.043(4)
C31 0.108(6) 0.057(4) 0.083(5) 0.021(4) 0.045(5) 0.042(4)
C32 0.116(8) 0.078(5) 0.169(10) 0.029(6) 0.098(8) 0.035(5)
C33 0.077(3) 0.064(2) 0.064(2) 0.016(2) 0.019(2) 0.044(2)
C34 0.083(3) 0.067(2) 0.071(2) 0.0164(19) 0.020(2) 0.036(2)
C35 0.096(3) 0.069(2) 0.084(2) 0.016(2) 0.020(2) 0.029(2)
C36 0.107(3) 0.077(2) 0.090(3) 0.013(2) 0.019(2) 0.020(2)
C37 0.115(3) 0.080(3) 0.099(3) 0.012(2) 0.016(3) 0.017(3)
C38 0.119(4) 0.083(3) 0.101(3) 0.010(3) 0.017(3) 0.014(3)
C101 0.038(2) 0.054(3) 0.055(3) 0.008(2) 0.011(2) 0.023(2)
C102 0.034(2) 0.050(3) 0.056(3) 0.001(2) 0.008(2) 0.023(2)
C103 0.038(3) 0.058(3) 0.059(3) 0.001(3) -0.001(2) 0.028(2)
C104 0.044(3) 0.061(3) 0.050(3) -0.007(3) -0.009(2) 0.028(3)
C105 0.036(2) 0.055(3) 0.037(2) -0.002(2) -0.002(2) 0.024(2)
C106 0.041(3) 0.065(4) 0.029(2) 0.004(2) 0.005(2) 0.024(3)
C107 0.038(2) 0.059(3) 0.036(2) 0.006(2) 0.004(2) 0.019(2)
C108 0.048(3) 0.068(4) 0.037(3) 0.010(2) 0.012(2) 0.020(3)
C109 0.046(3) 0.066(3) 0.043(3) 0.014(2) 0.018(2) 0.023(3)
C110 0.037(2) 0.058(3) 0.043(3) 0.006(2) 0.013(2) 0.023(2)
C111 0.085(5) 0.068(4) 0.046(3) 0.020(3) 0.003(3) 0.019(4)
C112 0.077(4) 0.060(4) 0.061(4) -0.011(3) -0.028(3) 0.034(3)
C113 0.042(3) 0.066(4) 0.031(2) 0.006(2) 0.002(2) 0.019(3)
C114 0.051(3) 0.055(3) 0.034(2) 0.013(2) 0.010(2) 0.029(3)
C115 0.062(2) 0.077(3) 0.047(2) 0.0263(19) 0.0145(18) 0.046(2)
C116 0.053(3) 0.072(4) 0.030(2) 0.008(2) 0.001(2) 0.024(3)
C117 0.073(3) 0.155(5) 0.040(2) 0.017(3) 0.019(2) 0.045(3)
C118 0.046(3) 0.101(5) 0.026(2) 0.000(3) 0.003(2) 0.027(3)
C119 0.081(2) 0.161(4) 0.0426(19) 0.017(2) 0.0201(19) 0.039(3)
C120 0.086(3) 0.163(5) 0.050(2) 0.011(3) 0.019(2) 0.039(3)
C121 0.085(3) 0.164(5) 0.045(2) 0.019(3) 0.018(2) 0.037(3)
C122 0.085(3) 0.163(5) 0.046(2) 0.019(3) 0.019(2) 0.035(3)
C123 0.063(2) 0.085(3) 0.0540(19) 0.0235(18) 0.0121(16) 0.048(2)
C124 0.061(3) 0.084(3) 0.053(2) 0.026(2) 0.012(2) 0.050(3)
C125 0.063(3) 0.088(3) 0.057(3) 0.020(2) 0.013(2) 0.045(3)
C126 0.064(3) 0.085(3) 0.053(3) 0.024(2) 0.013(2) 0.048(3)
C127 0.051(3) 0.076(4) 0.052(3) 0.027(3) 0.020(3) 0.021(3)
C128 0.046(3) 0.058(3) 0.056(3) 0.032(3) 0.014(2) 0.022(3)
C129 0.059(3) 0.058(4) 0.076(4) 0.032(3) 0.020(3) 0.022(3)
C130 0.068(4) 0.082(5) 0.087(5) 0.035(4) 0.028(4) 0.043(4)
C131 0.075(5) 0.066(4) 0.109(6) 0.013(4) 0.019(4) 0.035(4)
C132 0.078(5) 0.082(5) 0.121(7) 0.037(5) 0.036(5) 0.034(4)
C133 0.064(3) 0.064(3) 0.097(3) 0.010(2) -0.001(2) 0.038(2)
C134 0.069(2) 0.064(2) 0.101(3) 0.010(2) 0.004(2) 0.0382(19)
C135 0.076(2) 0.068(2) 0.109(3) 0.008(2) 0.010(2) 0.033(2)
C136 0.083(3) 0.070(2) 0.117(3) 0.006(2) 0.015(2) 0.032(2)
C137 0.093(3) 0.076(3) 0.126(3) 0.004(3) 0.017(3) 0.025(2)
C138 0.097(3) 0.079(3) 0.130(4) 0.001(3) 0.019(3) 0.023(3)
C224 0.066(3) 0.087(3) 0.058(3) 0.024(2) 0.011(2) 0.043(3)
C225 0.066(3) 0.088(3) 0.057(3) 0.020(2) 0.013(2) 0.046(3)
C226 0.066(3) 0.089(3) 0.057(3) 0.024(2) 0.009(2) 0.044(3)

loop_
_atom_type_symbol
_atom_type_scat_dispersion_real
_atom_type_scat_dispersion_imag
_atom_type_scat_Cromer_Mann_a1
_atom_type_scat_Cromer_Mann_b1
_atom_type_scat_Cromer_Mann_a2
_atom_type_scat_Cromer_Mann_b2
_atom_type_scat_Cromer_Mann_a3
_atom_type_scat_Cromer_Mann_b3
_atom_type_scat_Cromer_Mann_a4
_atom_type_scat_Cromer_Mann_b4
_atom_type_scat_Cromer_Mann_c
_atom_type_scat_source
C 0.0033 0.0016 2.3100 20.8439 1.0200 10.2075 1.5886 0.5687 0.8650 51.6512 0.2156 'International Tables Vol C 4.2.6.8 and 6.1.1.4'
H 0.0000 0.0000 0.4930 10.5109 0.3229 26.1257 0.1402 3.1424 0.0408 57.7998 0.0030 'International Tables Vol C 4.2.6.8 and 6.1.1.4'
N 0.0061 0.0033 12.2126 0.0057 3.1322 9.8933 2.0125 28.9975 1.1663 0.5826 -11.5290 'International Tables Vol C 4.2.6.8 and 6.1.1.4'
O 0.0106 0.0060 3.0485 13.2771 2.2868 5.7011 1.5463 0.3239 0.8670 32.9089 0.2508 'International Tables Vol C 4.2.6.8 and 6.1.1.4'
Zn 0.2839 1.4301 14.0743 3.2655 7.0318 0.2333 5.1652 10.3163 2.4100 58.7097 1.3041 'International Tables Vol C 4.2.6.8 and 6.1.1.4'

loop_
_geom_angle_atom_site_label_1
_geom_angle_site_symmetry_1
_geom_angle_atom_site_label_2
_geom_angle_atom_site_label_3
_geom_angle_site_symmetry_3
_geom_angle
_geom_angle_publ_flag
N2 2_575 Zn1 N1 2_575 87.17(16) yes
N2 2_575 Zn1 N1 . 92.83(16) yes
N1 2_575 Zn1 N1 . 179.994 yes
N2 2_575 Zn1 N2 . 179.994 yes
N1 2_575 Zn1 N2 . 92.83(16) yes
N1 . Zn1 N2 . 87.17(16) yes
N4 2_465 Zn2 N3 2_465 87.96(18) yes
N4 2_465 Zn2 N3 . 92.04(18) yes
N3 2_465 Zn2 N3 . 179.994 yes
N4 2_465 Zn2 N4 . 179.994 yes
N3 2_465 Zn2 N4 . 92.04(18) yes
N3 . Zn2 N4 . 87.96(18) yes
Zn1 . N1 C7 . 129.7(3) yes
Zn1 . N1 C10 . 123.7(3) yes
C7 . N1 C10 . 106.6(4) yes
Zn1 . N2 C2 . 123.3(3) yes
Zn1 . N2 C5 . 128.6(3) yes
C2 . N2 C5 . 107.8(4) yes
Zn2 . N3 C102 . 124.3(4) yes
Zn2 . N3 C105 . 129.0(4) yes
C102 . N3 C105 . 106.4(4) yes
Zn2 . N4 C107 . 129.0(4) yes
Zn2 . N4 C110 . 124.4(4) yes
C107 . N4 C110 . 106.1(5) yes
C10 2_575 C1 C2 . 128.3(5) yes
C10 2_575 C1 H11 . 116.7 no
C2 . C1 H11 . 115.0 no
C1 . C2 N2 . 125.9(4) yes
C1 . C2 C3 . 123.6(5) yes
N2 . C2 C3 . 110.4(4) yes
C2 . C3 C4 . 106.7(5) yes
C2 . C3 C33 . 124.2(5) yes
C4 . C3 C33 . 129.0(5) yes
C3 . C4 C5 . 107.1(4) yes
C3 . C4 C12 . 122.9(5) yes
C5 . C4 C12 . 129.9(5) yes
C4 . C5 N2 . 108.0(4) yes
C4 . C5 C6 . 127.0(4) yes
N2 . C5 C6 . 125.0(4) yes
C5 . C6 C7 . 125.6(4) yes
C5 . C6 C13 . 117.6(4) yes
C7 . C6 C13 . 116.8(4) yes
C6 . C7 N1 . 123.5(4) yes
C6 . C7 C8 . 127.8(4) yes
N1 . C7 C8 . 108.7(4) yes
C7 . C8 C9 . 106.9(4) yes
C7 . C8 C11 . 129.3(5) yes
C9 . C8 C11 . 123.7(5) yes
C8 . C9 C10 . 106.5(5) yes
C8 . C9 C27 . 128.7(5) yes
C10 . C9 C27 . 124.8(5) yes
C9 . C10 C1 2_575 122.9(5) yes
C9 . C10 N1 . 111.2(4) yes
C1 2_575 C10 N1 . 125.9(5) yes
C8 . C11 H111 . 110.0 no
C8 . C11 H112 . 110.1 no
H111 . C11 H112 . 110.9 no
C8 . C11 H113 . 108.5 no
H111 . C11 H113 . 108.7 no
H112 . C11 H113 . 108.6 no
C4 . C12 H121 . 110.8 no
C4 . C12 H122 . 110.8 no
H121 . C12 H122 . 108.1 no
C4 . C12 H123 . 110.0 no
H121 . C12 H123 . 107.6 no
H122 . C12 H123 . 109.5 no
C6 . C13 C14 . 120.8(4) yes
C6 . C13 C18 . 119.5(4) yes
C14 . C13 C18 . 119.7(4) yes
C13 . C14 C15 . 120.7(5) yes
C13 . C14 H141 . 119.3 no
C15 . C14 H141 . 120.0 no
C14 . C15 C16 . 117.6(4) yes
C14 . C15 C19 . 119.3(5) yes
C16 . C15 C19 . 123.1(5) yes
C15 . C16 C17 . 123.2(5) yes
C15 . C16 H161 . 118.1 no
C17 . C16 H161 . 118.7 no
C16 . C17 C18 . 118.0(4) yes
C16 . C17 C23 . 120.0(5) yes
C18 . C17 C23 . 122.1(5) yes
C13 . C18 C17 . 120.9(4) yes
C13 . C18 H181 . 120.4 no
C17 . C18 H181 . 118.7 no
C15 . C19 C20 . 109.8(5) yes
C15 . C19 C21 . 112.2(5) yes
C20 . C19 C21 . 106.2(6) yes
C15 . C19 C22 . 110.5(5) yes
C20 . C19 C22 . 109.5(6) yes
C21 . C19 C22 . 108.4(6) yes
C19 . C20 H201 . 107.9 no
C19 . C20 H202 . 108.0 no
H201 . C20 H202 . 111.6 no
C19 . C20 H203 . 106.5 no
H201 . C20 H203 . 111.1 no
H202 . C20 H203 . 111.6 no
C19 . C21 H211 . 110.4 no
C19 . C21 H212 . 111.7 no
H211 . C21 H212 . 110.8 no
C19 . C21 H213 . 107.9 no
H211 . C21 H213 . 106.9 no
H212 . C21 H213 . 109.0 no
C19 . C22 H221 . 110.7 no
C19 . C22 H222 . 108.9 no
H221 . C22 H222 . 108.7 no
C19 . C22 H223 . 109.1 no
H221 . C22 H223 . 110.1 no
H222 . C22 H223 . 109.3 no
C17 . C23 C24 . 107.7(5) yes
C17 . C23 C25 . 111.7(5) yes
C24 . C23 C25 . 105.5(6) yes
C17 . C23 C26 . 109.3(5) yes
C24 . C23 C26 . 109.1(6) yes
C25 . C23 C26 . 113.4(6) yes
C23 . C24 H241 . 106.0 no
C23 . C24 H242 . 108.7 no
H241 . C24 H242 . 109.3 no
C23 . C24 H243 . 110.6 no
H241 . C24 H243 . 109.7 no
H242 . C24 H243 . 112.4 no
C23 . C25 H251 . 110.1 no
C23 . C25 H252 . 108.8 no
H251 . C25 H252 . 111.6 no
C23 . C25 H253 . 107.1 no
H251 . C25 H253 . 111.2 no
H252 . C25 H253 . 107.9 no
C23 . C26 H261 . 108.6 no
C23 . C26 H262 . 107.1 no
H261 . C26 H262 . 107.9 no
C23 . C26 H263 . 110.2 no
H261 . C26 H263 . 111.3 no
H262 . C26 H263 . 111.6 no
C9 . C27 C28 . 114.0(4) yes
C9 . C27 H271 . 110.1 no
C28 . C27 H271 . 108.4 no
C9 . C27 H272 . 108.7 no
C28 . C27 H272 . 106.2 no
H271 . C27 H272 . 109.4 no
C27 . C28 C29 . 112.1(5) yes
C27 . C28 H281 . 108.5 no
C29 . C28 H281 . 108.5 no
C27 . C28 H282 . 109.2 no
C29 . C28 H282 . 110.0 no
H281 . C28 H282 . 108.5 no
C28 . C29 C30 . 114.5(6) yes
C28 . C29 H291 . 108.2 no
C30 . C29 H291 . 108.4 no
C28 . C29 H292 . 109.1 no
C30 . C29 H292 . 107.5 no
H291 . C29 H292 . 109.1 no
C29 . C30 C31 . 112.2(6) yes
C29 . C30 H301 . 108.6 no
C31 . C30 H301 . 111.2 no
C29 . C30 H302 . 109.5 no
C31 . C30 H302 . 107.0 no
H301 . C30 H302 . 108.2 no
C30 . C31 C32 . 109.7(6) yes
C30 . C31 H311 . 107.8 no
C32 . C31 H311 . 108.9 no
C30 . C31 H312 . 110.3 no
C32 . C31 H312 . 112.9 no
H311 . C31 H312 . 107.2 no
C31 . C32 H321 . 111.1 no
C31 . C32 H322 . 111.9 no
H321 . C32 H322 . 109.5 no
C31 . C32 H323 . 107.8 no
H321 . C32 H323 . 107.7 no
H322 . C32 H323 . 108.7 no
C3 . C33 C34 . 111.27(10) yes
C3 . C33 H331 . 110.6 no
C34 . C33 H331 . 109.5 no
C3 . C33 H332 . 111.0 no
C34 . C33 H332 . 108.0 no
H331 . C33 H332 . 106.3 no
C33 . C34 C35 . 111.43(11) yes
C33 . C34 H341 . 106.6 no
C35 . C34 H341 . 109.8 no
C33 . C34 H342 . 110.1 no
C35 . C34 H342 . 111.0 no
H341 . C34 H342 . 107.8 no
C34 . C35 C36 . 111.33(10) yes
C34 . C35 H351 . 111.9 no
C36 . C35 H351 . 109.3 no
C34 . C35 H352 . 109.7 no
C36 . C35 H352 . 105.9 no
H351 . C35 H352 . 108.5 no
C35 . C36 C37 . 111.29(11) yes
C35 . C36 H361 . 106.3 no
C37 . C36 H361 . 109.5 no
C35 . C36 H362 . 110.4 no
C37 . C36 H362 . 111.2 no
H361 . C36 H362 . 107.9 no
C36 . C37 C38 . 111.27(10) yes
C36 . C37 H371 . 106.5 no
C38 . C37 H371 . 112.6 no
C36 . C37 H372 . 107.3 no
C38 . C37 H372 . 111.4 no
H371 . C37 H372 . 107.5 no
C37 . C38 H381 . 108.9 no
C37 . C38 H382 . 105.7 no
H381 . C38 H382 . 112.7 no
C37 . C38 H383 . 107.2 no
H381 . C38 H383 . 112.8 no
H382 . C38 H383 . 109.1 no
C110 2_465 C101 C102 . 127.8(5) yes
C110 2_465 C101 H1011 . 116.8 no
C102 . C101 H1011 . 115.4 no
C101 . C102 N3 . 126.1(5) yes
C101 . C102 C103 . 123.2(5) yes
N3 . C102 C103 . 110.6(5) yes
C102 . C103 C104 . 106.4(5) yes
C102 . C103 C133 . 123.3(6) yes
C104 . C103 C133 . 130.3(5) yes
C103 . C104 C105 . 107.2(5) yes
C103 . C104 C112 . 122.7(6) yes
C105 . C104 C112 . 129.8(6) yes
C104 . C105 N3 . 109.3(5) yes
C104 . C105 C106 . 127.3(5) yes
N3 . C105 C106 . 123.3(4) yes
C105 . C106 C107 . 126.3(5) yes
C105 . C106 C113 . 116.0(5) yes
C107 . C106 C113 . 117.7(5) yes
C106 . C107 N4 . 123.0(5) yes
C106 . C107 C108 . 127.5(5) yes
N4 . C107 C108 . 109.5(5) yes
C107 . C108 C109 . 107.1(5) yes
C107 . C108 C111 . 130.6(5) yes
C109 . C108 C111 . 122.1(6) yes
C108 . C109 C110 . 106.6(5) yes
C108 . C109 C127 . 129.2(6) yes
C110 . C109 C127 . 124.2(5) yes
C109 . C110 C101 2_465 124.2(5) yes
C109 . C110 N4 . 110.7(5) yes
C101 2_465 C110 N4 . 125.0(5) yes
C108 . C111 H1111 . 110.8 no
C108 . C111 H1112 . 108.4 no
H1111 . C111 H1112 . 108.1 no
C108 . C111 H1113 . 110.8 no
H1111 . C111 H1113 . 109.2 no
H1112 . C111 H1113 . 109.5 no
C104 . C112 H1121 . 108.5 no
C104 . C112 H1122 . 109.5 no
H1121 . C112 H1122 . 108.8 no
C104 . C112 H1123 . 109.9 no
H1121 . C112 H1123 . 109.4 no
H1122 . C112 H1123 . 110.8 no
C106 . C113 C114 . 118.4(5) yes
C106 . C113 C118 . 121.7(5) yes
C114 . C113 C118 . 119.9(5) yes
C113 . C114 C115 . 120.6(4) yes
C113 . C114 H1141 . 119.3 no
C115 . C114 H1141 . 120.1 no
C114 . C115 C116 . 118.1(4) yes
C114 . C115 C123 . 121.6(5) yes
C116 . C115 C123 . 120.3(5) yes
C115 . C116 C117 . 121.5(5) yes
C115 . C116 H1161 . 119.2 no
C117 . C116 H1161 . 119.3 no
C116 . C117 C118 . 117.9(5) yes
C116 . C117 C119 . 121.4(7) yes
C118 . C117 C119 . 120.6(7) yes
C113 . C118 C117 . 122.0(6) yes
C113 . C118 H1181 . 118.7 no
C117 . C118 H1181 . 119.3 no
C117 . C119 C120 . 108.0(6) yes
C117 . C119 C121 . 112.2(6) yes
C120 . C119 C121 . 111.7(7) yes
C117 . C119 C122 . 109.0(6) yes
C120 . C119 C122 . 108.0(7) yes
C121 . C119 C122 . 107.8(7) yes
C119 . C120 H1201 . 112.8 no
C119 . C120 H1202 . 108.6 no
H1201 . C120 H1202 . 105.6 no
C119 . C120 H1203 . 112.4 no
H1201 . C120 H1203 . 109.2 no
H1202 . C120 H1203 . 107.9 no
C119 . C121 H1211 . 110.0 no
C119 . C121 H1212 . 107.0 no
H1211 . C121 H1212 . 108.5 no
C119 . C121 H1213 . 109.8 no
H1211 . C121 H1213 . 110.6 no
H1212 . C121 H1213 . 110.8 no
C119 . C122 H1221 . 108.6 no
C119 . C122 H1222 . 109.5 no
H1221 . C122 H1222 . 108.4 no
C119 . C122 H1223 . 108.5 no
H1221 . C122 H1223 . 111.2 no
H1222 . C122 H1223 . 110.5 no
C115 . C123 C124 . 112.8(6) yes
C115 . C123 C125 . 108.8(6) yes
C124 . C123 C125 . 112.8(8) yes
C115 . C123 C126 . 103.9(6) yes
C124 . C123 C126 . 105.7(7) yes
C125 . C123 C126 . 112.6(8) yes
C115 . C123 C224 . 108.0(6) yes
C126 . C123 C224 . 148.1(7) yes
C115 . C123 C225 . 114.1(6) yes
C125 . C123 C225 . 136.4(8) yes
C224 . C123 C225 . 100.5(8) yes
C115 . C123 C226 . 118.5(6) yes
C124 . C123 C226 . 128.8(7) yes
C224 . C123 C226 . 102.8(8) yes
C225 . C123 C226 . 110.6(8) yes
C224 . C124 C225 . 125.4(6) yes
C123 . C124 H1241 . 107.8 no
C224 . C124 H1241 . 154.3 no
C123 . C124 H1242 . 109.1 no
C225 . C124 H1242 . 162.1 no
H1241 . C124 H1242 . 107.6 no
C123 . C124 H1243 . 111.2 no
C224 . C124 H1243 . 96.0 no
H1241 . C124 H1243 . 109.6 no
H1242 . C124 H1243 . 111.4 no
C123 . C124 H2252 . 107.1 no
C224 . C124 H2252 . 154.9 no
H1242 . C124 H2252 . 109.0 no
H1243 . C124 H2252 . 108.9 no
C224 . C125 C226 . 117.8(7) yes
C123 . C125 H1251 . 108.4 no
C226 . C125 H1251 . 172.2 no
C123 . C125 H1252 . 109.6 no
C224 . C125 H1252 . 153.0 no
C226 . C125 H1252 . 73.5 no
H1251 . C125 H1252 . 107.4 no
C123 . C125 H1253 . 111.4 no
C224 . C125 H1253 . 96.2 no
C226 . C125 H1253 . 77.1 no
H1251 . C125 H1253 . 109.3 no
H1252 . C125 H1253 . 110.6 no
C123 . C125 H2261 . 96.9 no
C224 . C125 H2261 . 158.0 no
H1251 . C125 H2261 . 134.7 no
C225 . C126 C226 . 103.6(7) yes
C123 . C126 H1261 . 109.7 no
C225 . C126 H1261 . 165.8 no
C123 . C126 H1262 . 110.0 no
C225 . C126 H1262 . 82.5 no
C226 . C126 H1262 . 82.5 no
H1261 . C126 H1262 . 109.4 no
C123 . C126 H1263 . 109.3 no
C226 . C126 H1263 . 166.6 no
H1261 . C126 H1263 . 109.2 no
H1262 . C126 H1263 . 109.2 no
C123 . C126 H2263 . 96.1 no
C225 . C126 H2263 . 140.7 no
H1262 . C126 H2263 . 80.1 no
H1263 . C126 H2263 . 146.9 no
C109 . C127 C128 . 113.7(4) yes
C109 . C127 H1271 . 106.1 no
C128 . C127 H1271 . 107.5 no
C109 . C127 H1272 . 109.4 no
C128 . C127 H1272 . 110.6 no
H1271 . C127 H1272 . 109.3 no
C127 . C128 C129 . 113.0(5) yes
C127 . C128 H1281 . 108.8 no
C129 . C128 H1281 . 107.4 no
C127 . C128 H1282 . 108.9 no
C129 . C128 H1282 . 110.2 no
H1281 . C128 H1282 . 108.5 no
C128 . C129 C130 . 112.5(5) yes
C128 . C129 H1291 . 108.3 no
C130 . C129 H1291 . 107.5 no
C128 . C129 H1292 . 108.3 no
C130 . C129 H1292 . 109.8 no
H1291 . C129 H1292 . 110.4 no
C129 . C130 C131 . 113.2(6) yes
C129 . C130 H1301 . 109.0 no
C131 . C130 H1301 . 110.0 no
C129 . C130 H1302 . 106.0 no
C131 . C130 H1302 . 109.3 no
H1301 . C130 H1302 . 109.2 no
C130 . C131 C132 . 113.5(7) yes
C130 . C131 H1311 . 108.2 no
C132 . C131 H1311 . 109.8 no
C130 . C131 H1312 . 107.5 no
C132 . C131 H1312 . 108.2 no
H1311 . C131 H1312 . 109.5 no
C131 . C132 H1321 . 111.1 no
C131 . C132 H1322 . 110.4 no
H1321 . C132 H1322 . 108.7 no
C131 . C132 H1323 . 110.5 no
H1321 . C132 H1323 . 108.6 no
H1322 . C132 H1323 . 107.5 no
C103 . C133 C134 . 111.40(10) yes
C103 . C133 H1331 . 109.6 no
C134 . C133 H1331 . 105.4 no
C103 . C133 H1332 . 113.4 no
C134 . C133 H1332 . 109.3 no
H1331 . C133 H1332 . 107.3 no
C133 . C134 C135 . 111.25(10) yes
C133 . C134 H1341 . 109.5 no
C135 . C134 H1341 . 106.9 no
C133 . C134 H1342 . 109.9 no
C135 . C134 H1342 . 112.5 no
H1341 . C134 H1342 . 106.7 no
C134 . C135 C136 . 111.21(10) yes
C134 . C135 H1351 . 110.9 no
C136 . C135 H1351 . 106.9 no
C134 . C135 H1352 . 110.4 no
C136 . C135 H1352 . 108.3 no
H1351 . C135 H1352 . 109.1 no
C135 . C136 C137 . 111.40(10) yes
C135 . C136 H1361 . 108.4 no
C137 . C136 H1361 . 111.2 no
C135 . C136 H1362 . 107.1 no
C137 . C136 H1362 . 111.1 no
H1361 . C136 H1362 . 107.5 no
C136 . C137 C138 . 111.23(10) yes
C136 . C137 H1371 . 103.9 no
C138 . C137 H1371 . 111.9 no
C136 . C137 H1372 . 110.7 no
C138 . C137 H1372 . 110.5 no
H1371 . C137 H1372 . 108.3 no
C137 . C138 H1381 . 110.6 no
C137 . C138 H1382 . 105.0 no
H1381 . C138 H1382 . 109.2 no
C137 . C138 H1383 . 108.6 no
H1381 . C138 H1383 . 114.5 no
H1382 . C138 H1383 . 108.5 no
C124 . C224 C125 . 115.2(6) yes
C123 . C224 H1251 . 95.7 no
C124 . C224 H1251 . 155.4 no
C123 . C224 H2241 . 107.4 no
C125 . C224 H2241 . 156.6 no
H1251 . C224 H2241 . 127.1 no
C123 . C224 H2242 . 111.4 no
C124 . C224 H2242 . 167.2 no
H2241 . C224 H2242 . 109.4 no
C123 . C224 H2243 . 109.7 no
H1251 . C224 H2243 . 108.8 no
H2241 . C224 H2243 . 106.9 no
H2242 . C224 H2243 . 111.9 no
C126 . C225 C124 . 125.4(5) yes
C123 . C225 H1241 . 107.0 no
C126 . C225 H1241 . 148.0 no
C123 . C225 H2251 . 109.8 no
C124 . C225 H2251 . 163.3 no
H1241 . C225 H2251 . 109.5 no
C123 . C225 H2252 . 107.9 no
C126 . C225 H2252 . 147.9 no
H2251 . C225 H2252 . 108.4 no
C123 . C225 H2253 . 110.6 no
C126 . C225 H2253 . 103.1 no
H1241 . C225 H2253 . 108.8 no
H2251 . C225 H2253 . 111.1 no
H2252 . C225 H2253 . 108.9 no
C126 . C226 C125 . 123.6(4) yes
C123 . C226 H2261 . 108.2 no
C126 . C226 H2261 . 138.4 no
C123 . C226 H2262 . 111.5 no
C126 . C226 H2262 . 113.0 no
C125 . C226 H2262 . 84.5 no
H2261 . C226 H2262 . 108.5 no
C123 . C226 H2263 . 110.2 no
C125 . C226 H2263 . 164.1 no
H2261 . C226 H2263 . 107.2 no
H2262 . C226 H2263 . 111.1 no

loop_
_geom_bond_atom_site_label_1
_geom_bond_atom_site_label_2
_geom_bond_site_symmetry_2
_geom_bond_distance
_geom_bond_publ_flag
Zn1 N2 2_575 2.058(4) yes
Zn1 N1 2_575 2.048(4) yes
Zn1 N1 . 2.048(4) yes
Zn1 N2 . 2.058(4) yes
Zn2 N4 2_465 2.055(5) yes
Zn2 N3 2_465 2.035(4) yes
Zn2 N3 . 2.035(4) yes
Zn2 N4 . 2.055(5) yes
N1 C7 . 1.381(6) yes
N1 C10 . 1.353(6) yes
N2 C2 . 1.367(7) yes
N2 C5 . 1.372(6) yes
N3 C102 . 1.373(7) yes
N3 C105 . 1.386(7) yes
N4 C107 . 1.378(7) yes
N4 C110 . 1.373(7) yes
C1 C10 2_575 1.402(7) yes
C1 C2 . 1.374(7) yes
C1 H11 . 0.945 no
C2 C3 . 1.440(7) yes
C3 C4 . 1.365(8) yes
C3 C33 . 1.528(7) yes
C4 C5 . 1.479(7) yes
C4 C12 . 1.515(7) yes
C5 C6 . 1.392(7) yes
C6 C7 . 1.406(7) yes
C6 C13 . 1.503(6) yes
C7 C8 . 1.468(7) yes
C8 C9 . 1.355(7) yes
C8 C11 . 1.496(7) yes
C9 C10 . 1.443(7) yes
C9 C27 . 1.496(8) yes
C11 H111 . 0.991 no
C11 H112 . 0.992 no
C11 H113 . 1.019 no
C12 H121 . 0.979 no
C12 H122 . 0.959 no
C12 H123 . 0.967 no
C13 C14 . 1.387(6) yes
C13 C18 . 1.394(7) yes
C14 C15 . 1.406(8) yes
C14 H141 . 0.939 no
C15 C16 . 1.373(8) yes
C15 C19 . 1.520(2) yes
C16 C17 . 1.397(8) yes
C16 H161 . 0.935 no
C17 C18 . 1.380(7) yes
C17 C23 . 1.521(2) yes
C18 H181 . 0.936 no
C19 C20 . 1.540(2) yes
C19 C21 . 1.540(2) yes
C19 C22 . 1.539(2) yes
C20 H201 . 0.955 no
C20 H202 . 0.970 no
C20 H203 . 0.970 no
C21 H211 . 0.956 no
C21 H212 . 0.938 no
C21 H213 . 0.993 no
C22 H221 . 0.976 no
C22 H222 . 0.974 no
C22 H223 . 0.967 no
C23 C24 . 1.540(2) yes
C23 C25 . 1.539(2) yes
C23 C26 . 1.538(2) yes
C24 H241 . 0.995 no
C24 H242 . 0.975 no
C24 H243 . 0.952 no
C25 H251 . 0.950 no
C25 H252 . 0.981 no
C25 H253 . 1.007 no
C26 H261 . 0.972 no
C26 H262 . 1.000 no
C26 H263 . 0.926 no
C27 C28 . 1.512(8) yes
C27 H271 . 0.972 no
C27 H272 . 0.975 no
C28 C29 . 1.546(9) yes
C28 H281 . 0.971 no
C28 H282 . 0.982 no
C29 C30 . 1.485(11) yes
C29 H291 . 0.963 no
C29 H292 . 1.001 no
C30 C31 . 1.519(10) yes
C30 H301 . 0.979 no
C30 H302 . 0.998 no
C31 C32 . 1.532(13) yes
C31 H311 . 0.993 no
C31 H312 . 0.967 no
C32 H321 . 0.965 no
C32 H322 . 0.949 no
C32 H323 . 0.983 no
C33 C34 . 1.539(2) yes
C33 H331 . 0.999 no
C33 H332 . 1.017 no
C34 C35 . 1.539(2) yes
C34 H341 . 1.018 no
C34 H342 . 0.945 no
C35 C36 . 1.538(2) yes
C35 H351 . 0.959 no
C35 H352 . 1.010 no
C36 C37 . 1.540(2) yes
C36 H361 . 1.002 no
C36 H362 . 0.986 no
C37 C38 . 1.538(2) yes
C37 H371 . 0.985 no
C37 H372 . 0.992 no
C38 H381 . 0.940 no
C38 H382 . 0.986 no
C38 H383 . 0.980 no
C101 C110 2_465 1.392(7) yes
C101 C102 . 1.377(8) yes
C101 H1011 . 0.960 no
C102 C103 . 1.453(7) yes
C103 C104 . 1.368(9) yes
C103 C133 . 1.525(8) yes
C104 C105 . 1.462(8) yes
C104 C112 . 1.521(8) yes
C105 C106 . 1.409(8) yes
C106 C107 . 1.415(7) yes
C106 C113 . 1.504(7) yes
C107 C108 . 1.452(9) yes
C108 C109 . 1.361(8) yes
C108 C111 . 1.521(10) yes
C109 C110 . 1.438(8) yes
C109 C127 . 1.490(9) yes
C111 H1111 . 0.985 no
C111 H1112 . 0.969 no
C111 H1113 . 0.946 no
C112 H1121 . 0.979 no
C112 H1122 . 0.967 no
C112 H1123 . 0.941 no
C113 C114 . 1.384(8) yes
C113 C118 . 1.385(8) yes
C114 C115 . 1.408(7) yes
C114 H1141 . 0.940 no
C115 C116 . 1.394(8) yes
C115 C123 . 1.521(2) yes
C116 C117 . 1.422(10) yes
C116 H1161 . 0.932 no
C117 C118 . 1.369(10) yes
C117 C119 . 1.521(2) yes
C118 H1181 . 0.926 no
C119 C120 . 1.540(2) yes
C119 C121 . 1.540(2) yes
C119 C122 . 1.540(2) yes
C120 H1201 . 0.971 no
C120 H1202 . 0.989 no
C120 H1203 . 0.961 no
C121 H1211 . 0.972 no
C121 H1212 . 0.970 no
C121 H1213 . 0.955 no
C122 H1221 . 0.959 no
C122 H1222 . 0.970 no
C122 H1223 . 0.945 no
C123 C124 . 1.539(2) yes
C123 C125 . 1.539(2) yes
C123 C126 . 1.541(2) yes
C123 C224 . 1.541(2) yes
C123 C225 . 1.540(2) yes
C123 C226 . 1.540(2) yes
C124 C224 . 1.553(18) yes
C124 C225 . 1.101(18) yes
C124 H1241 . 1.023 no
C124 H1242 . 1.001 no
C124 H1243 . 0.975 no
C124 H2252 . 1.035 no
C125 C224 . 1.482(17) yes
C125 C226 . 1.329(19) yes
C125 H1251 . 1.021 no
C125 H1252 . 1.005 no
C125 H1253 . 0.981 no
C125 H2261 . 1.262 no
C126 C225 . 1.647(17) yes
C126 C226 . 1.575(18) yes
C126 H1261 . 1.001 no
C126 H1262 . 1.000 no
C126 H1263 . 1.003 no
C126 H2263 . 1.278 no
C127 C128 . 1.511(9) yes
C127 H1271 . 0.994 no
C127 H1272 . 0.956 no
C128 C129 . 1.553(8) yes
C128 H1281 . 0.965 no
C128 H1282 . 0.974 no
C129 C130 . 1.525(11) yes
C129 H1291 . 0.995 no
C129 H1292 . 0.972 no
C130 C131 . 1.566(11) yes
C130 H1301 . 0.988 no
C130 H1302 . 0.979 no
C131 C132 . 1.462(14) yes
C131 H1311 . 0.967 no
C131 H1312 . 0.975 no
C132 H1321 . 0.998 no
C132 H1322 . 1.012 no
C132 H1323 . 1.013 no
C133 C134 . 1.538(2) yes
C133 H1331 . 1.032 no
C133 H1332 . 0.986 no
C134 C135 . 1.540(2) yes
C134 H1341 . 0.980 no
C134 H1342 . 0.985 no
C135 C136 . 1.538(2) yes
C135 H1351 . 0.963 no
C135 H1352 . 1.002 no
C136 C137 . 1.539(2) yes
C136 H1361 . 0.987 no
C136 H1362 . 1.010 no
C137 C138 . 1.540(2) yes
C137 H1371 . 0.935 no
C137 H1372 . 0.991 no
C138 H1381 . 0.929 no
C138 H1382 . 1.015 no
C138 H1383 . 0.952 no
C224 H2241 . 1.031 no
C224 H2242 . 0.970 no
C224 H2243 . 1.002 no
C225 H1241 . 1.037 no
C225 H2251 . 0.993 no
C225 H2252 . 1.020 no
C225 H2253 . 0.987 no
C226 H2261 . 1.030 no
C226 H2262 . 0.982 no
C226 H2263 . 0.998 no
